data_8102628
loop_
_publ_author_name
'Mohamad Reza Talei Bavil Olyai'
'Fahimeh Gholami Troujeni'
'Bita Hoormehr'
'Hamid Reza Khavasi'

_publ_section_title
;
 Crystal structure of
 bis[(2,4-dimethylphenyl)iminomethylpyridine-k2N,N']-dinitratomercury(II),
 Hg(C14H14N2)2(NO3)2
;
_journal_issue 1
_journal_name_full 'Zeitschrift f\"ur Kristallographie - New Crystal Structures'
_journal_page_first 23
_journal_volume 225
_journal_year 2010
_chemical_formula_sum 'C28 H30 Hg N6 O6'
_chemical_formula_weight 747.17
_space_group_IT_number 14
_symmetry_cell_setting monoclinic
_symmetry_space_group_name_Hall '-P 2yn'
_symmetry_space_group_name_H-M 'P 1 21/n 1'
_atom_sites_solution_hydrogens geom
_atom_sites_solution_primary direct
_atom_sites_solution_secondary difmap
_audit_creation_method SHELXL-97
_cell_angle_alpha 90.00
_cell_angle_beta 92.917(10)
_cell_angle_gamma 90.00
_cell_formula_units_Z 2
_cell_length_a 9.5872(12)
_cell_length_b 14.7792(13)
_cell_length_c 10.0594(12)
_cell_measurement_reflns_used 1965
_cell_measurement_temperature 293(2)
_cell_measurement_theta_max 29.21
_cell_measurement_theta_min 2.45
_cell_volume 1423.5(3)
_computing_cell_refinement 'X-Area 1.31 (Stoe & Cie GmbH, 2005)'
_computing_data_collection 'X-Area 1.31 (Stoe & Cie GmbH, 2005)'
_computing_data_reduction 'X-Area 1.31 (Stoe & Cie GmbH, 2005)'
_computing_molecular_graphics 'X-Step32 1.07e (Stoe & Cie GmbH, 2000)'
_computing_publication_material 'SHELXL-97 (Sheldrick, 1997)'
_computing_structure_refinement 'SHELXL-97 (Sheldrick, 1997)'
_computing_structure_solution 'SHELXS-97 (Sheldrick, 1990)'
_diffrn_ambient_temperature 293(2)
_diffrn_detector_area_resol_mean '0.15 mm'
_diffrn_measured_fraction_theta_full 0.990
_diffrn_measured_fraction_theta_max 0.990
_diffrn_measurement_device_type 'STOE IPDS II'
_diffrn_measurement_method 'rotation method'
_diffrn_radiation_monochromator graphite
_diffrn_radiation_source 'fine-focus sealed tube'
_diffrn_radiation_type MoK\a
_diffrn_radiation_wavelength 0.71073
_diffrn_reflns_av_R_equivalents 0.0604
_diffrn_reflns_av_sigmaI/netI 0.0405
_diffrn_reflns_limit_h_max 10
_diffrn_reflns_limit_h_min -13
_diffrn_reflns_limit_k_max 20
_diffrn_reflns_limit_k_min -19
_diffrn_reflns_limit_l_max 13
_diffrn_reflns_limit_l_min -13
_diffrn_reflns_number 11252
_diffrn_reflns_theta_full 29.21
_diffrn_reflns_theta_max 29.21
_diffrn_reflns_theta_min 2.45
_diffrn_standards_number 0
_exptl_absorpt_coefficient_mu 5.459
_exptl_absorpt_correction_type numerical
_exptl_absorpt_process_details 'shape of crystal determined optically'
_exptl_crystal_colour yellow
_exptl_crystal_density_diffrn 1.743
_exptl_crystal_density_method 'not measured'
_exptl_crystal_description prism
_exptl_crystal_F_000 736
_exptl_crystal_size_max 0.50
_exptl_crystal_size_mid 0.50
_exptl_crystal_size_min 0.30
_refine_diff_density_max 1.359
_refine_diff_density_min -1.518
_refine_diff_density_rms 0.117
_refine_ls_extinction_coef 0.0052(5)
_refine_ls_extinction_expression Fc^*^=kFc[1+0.001xFc^2^\l^3^/sin(2\q)]^-1/4^
_refine_ls_extinction_method SHELXL
_refine_ls_goodness_of_fit_ref 1.173
_refine_ls_hydrogen_treatment constr
_refine_ls_matrix_type full
_refine_ls_number_parameters 188
_refine_ls_number_reflns 3826
_refine_ls_number_restraints 0
_refine_ls_restrained_S_all 1.173
_refine_ls_R_factor_all 0.0479
_refine_ls_R_factor_gt 0.0365
_refine_ls_shift/su_max 0.016
_refine_ls_shift/su_mean 0.000
_refine_ls_structure_factor_coef Fsqd
_refine_ls_weighting_details 'calc w=1/[\s^2^(Fo^2^)+(0.0387P)^2^+0.9910P] where P=(Fo^2^+2Fc^2^)/3'
_refine_ls_weighting_scheme calc
_refine_ls_wR_factor_gt 0.0904
_refine_ls_wR_factor_ref 0.0960
_reflns_number_gt 3058
_reflns_number_total 3826
_reflns_threshold_expression >2sigma(I)
_cod_data_source_file 1267-2866.cff
_cod_data_source_block kh271-abs1
_cod_depositor_comments
;
The following automatic conversions were performed:
'_symmetry_cell_setting' value 'Monoclinic' changed to 'monoclinic'
according to '/home/saulius/struct/CIF-dictionaries/cif_core.dic'
dictionary named 'cif_core.dic' version 2.4.1 from 2010-06-29.

Automatic conversion script
Id: cif_fix_enum 1555 2011-01-17 13:19:09Z saulius 
;
_cod_original_sg_symbol_H-M P21/n
_cod_original_formula_sum 'C28 H30 Hg1 N6 O6'
_cod_database_code 8102628

loop_
_symmetry_equiv_pos_as_xyz
'x, y, z'
'-x+1/2, y+1/2, -z+1/2'
'-x, -y, -z'
'x-1/2, -y-1/2, z-1/2'

loop_
_atom_site_label
_atom_site_type_symbol
_atom_site_fract_x
_atom_site_fract_y
_atom_site_fract_z
_atom_site_U_iso_or_equiv
_atom_site_adp_type
_atom_site_occupancy
_atom_site_symmetry_multiplicity
_atom_site_calc_flag
_atom_site_refinement_flags
_atom_site_disorder_assembly
_atom_site_disorder_group
C1 C 0.8254(5) 0.0713(4) -0.0669(5) 0.0578(12) Uani 1 1 d . . .
H1 H 0.8108 0.0417 -0.1480 0.069 Uiso 1 1 calc R . .
C2 C 0.9534(6) 0.1111(4) -0.0368(6) 0.0614(12) Uani 1 1 d . . .
H2 H 1.0226 0.1097 -0.0983 0.074 Uiso 1 1 calc R . .
C3 C 0.9780(6) 0.1522(4) 0.0826(6) 0.0636(13) Uani 1 1 d . . .
H3 H 1.0641 0.1787 0.1046 0.076 Uiso 1 1 calc R . .
C4 C 0.8714(5) 0.1539(3) 0.1715(5) 0.0577(12) Uani 1 1 d . . .
H4 H 0.8848 0.1815 0.2542 0.069 Uiso 1 1 calc R . .
C5 C 0.7449(5) 0.1136(3) 0.1344(5) 0.0473(9) Uani 1 1 d . . .
C6 C 0.6320(4) 0.1139(3) 0.2282(4) 0.0461(9) Uani 1 1 d . . .
H6A H 0.6736 0.0978 0.3149 0.055 Uiso 1 1 calc R . .
H6B H 0.5998 0.1758 0.2346 0.055 Uiso 1 1 calc R . .
C7 C 0.4150(4) 0.0700(3) 0.3013(4) 0.0431(9) Uani 1 1 d . . .
C8 C 0.3707(5) -0.0087(3) 0.3641(5) 0.0466(9) Uani 1 1 d . . .
C9 C 0.4351(6) -0.0998(3) 0.3391(5) 0.0548(11) Uani 1 1 d . . .
H9A H 0.5331 -0.0978 0.3634 0.066 Uiso 1 1 calc R . .
H9B H 0.4219 -0.1148 0.2464 0.066 Uiso 1 1 calc R . .
H9C H 0.3911 -0.1449 0.3914 0.066 Uiso 1 1 calc R . .
C10 C 0.2686(6) 0.0015(3) 0.4564(6) 0.0544(11) Uani 1 1 d . . .
H10 H 0.2394 -0.0496 0.5013 0.065 Uiso 1 1 calc R . .
C11 C 0.2083(5) 0.0839(4) 0.4847(5) 0.0574(12) Uani 1 1 d . . .
C12 C 0.1050(6) 0.0918(5) 0.5944(6) 0.0837(19) Uani 1 1 d . . .
H12A H 0.1496 0.0737 0.6777 0.100 Uiso 1 1 calc R . .
H12B H 0.0261 0.0533 0.5739 0.100 Uiso 1 1 calc R . .
H12C H 0.0740 0.1534 0.6005 0.100 Uiso 1 1 calc R . .
C13 C 0.2500(5) 0.1599(4) 0.4164(5) 0.0605(12) Uani 1 1 d . . .
H13 H 0.2082 0.2155 0.4313 0.073 Uiso 1 1 calc R . .
C14 C 0.3536(5) 0.1534(3) 0.3263(5) 0.0557(11) Uani 1 1 d . . .
H14 H 0.3824 0.2048 0.2821 0.067 Uiso 1 1 calc R . .
N1 N 0.7210(4) 0.0742(3) 0.0174(4) 0.0481(8) Uani 1 1 d . . .
N2 N 0.5233(4) 0.0641(2) 0.2084(3) 0.0433(7) Uani 1 1 d . . .
N3 N 0.3398(4) 0.1948(3) -0.0412(4) 0.0532(9) Uani 1 1 d . . .
O1 O 0.2978(6) 0.1182(3) -0.0484(7) 0.118(2) Uani 1 1 d . . .
O2 O 0.4662(5) 0.2017(5) -0.0385(6) 0.1088(18) Uani 1 1 d . . .
O3 O 0.2643(5) 0.2597(3) -0.0353(5) 0.0967(16) Uani 1 1 d . . .
Hg1 Hg 0.5000 0.0000 0.0000 0.04235(10) Uani 1 2 d S . .

loop_
_atom_site_aniso_label
_atom_site_aniso_U_11
_atom_site_aniso_U_22
_atom_site_aniso_U_33
_atom_site_aniso_U_23
_atom_site_aniso_U_13
_atom_site_aniso_U_12
C1 0.053(3) 0.074(3) 0.047(2) -0.007(2) 0.005(2) 0.011(2)
C2 0.046(2) 0.077(4) 0.063(3) 0.004(2) 0.017(2) 0.005(3)
C3 0.046(3) 0.062(3) 0.083(4) -0.006(3) 0.012(2) -0.014(2)
C4 0.045(2) 0.065(3) 0.064(3) -0.014(2) 0.010(2) -0.015(2)
C5 0.048(2) 0.041(2) 0.053(2) -0.0025(16) 0.0049(19) -0.0047(18)
C6 0.041(2) 0.047(2) 0.050(2) -0.0047(17) 0.0035(17) -0.0069(18)
C7 0.039(2) 0.044(2) 0.046(2) -0.0027(16) 0.0047(17) -0.0075(17)
C8 0.040(2) 0.049(2) 0.050(2) -0.0022(16) -0.0026(18) -0.0059(17)
C9 0.058(3) 0.047(2) 0.060(3) 0.0031(19) 0.001(2) -0.003(2)
C10 0.047(2) 0.064(3) 0.053(3) 0.0020(19) 0.004(2) -0.013(2)
C11 0.042(2) 0.074(3) 0.057(3) -0.009(2) 0.007(2) -0.003(2)
C12 0.066(4) 0.114(5) 0.074(4) -0.013(3) 0.027(3) -0.006(4)
C13 0.052(3) 0.060(3) 0.071(3) -0.015(2) 0.013(2) 0.000(2)
C14 0.056(3) 0.042(2) 0.070(3) -0.0040(19) 0.015(2) -0.004(2)
N1 0.0399(18) 0.055(2) 0.0491(19) -0.0024(16) -0.0004(15) 0.0055(17)
N2 0.0398(17) 0.0433(17) 0.0473(18) -0.0044(14) 0.0061(14) -0.0029(15)
N3 0.053(2) 0.049(2) 0.059(2) 0.0108(16) 0.0180(18) 0.0114(18)
O1 0.073(3) 0.062(3) 0.219(7) 0.003(4) 0.004(4) -0.004(3)
O2 0.051(2) 0.126(5) 0.150(5) 0.018(4) 0.013(3) 0.001(3)
O3 0.098(3) 0.071(3) 0.125(4) 0.035(2) 0.048(3) 0.048(2)
Hg1 0.03197(12) 0.04944(14) 0.04578(14) -0.01213(8) 0.00343(8) -0.00151(9)

loop_
_atom_type_symbol
_atom_type_description
_atom_type_scat_dispersion_real
_atom_type_scat_dispersion_imag
_atom_type_scat_source
C C 0.0033 0.0016 'International Tables Vol C Tables 4.2.6.8 and 6.1.1.4'
H H 0.0000 0.0000 'International Tables Vol C Tables 4.2.6.8 and 6.1.1.4'
N N 0.0061 0.0033 'International Tables Vol C Tables 4.2.6.8 and 6.1.1.4'
O O 0.0106 0.0060 'International Tables Vol C Tables 4.2.6.8 and 6.1.1.4'
Hg Hg -2.3894 9.2266 'International Tables Vol C Tables 4.2.6.8 and 6.1.1.4'

loop_
_geom_angle_atom_site_label_1
_geom_angle_atom_site_label_2
_geom_angle_atom_site_label_3
_geom_angle
_geom_angle_site_symmetry_1
_geom_angle_site_symmetry_3
_geom_angle_publ_flag
N1 C1 C2 122.0(5) . . ?
N1 C1 H1 119.0 . . ?
C2 C1 H1 119.0 . . ?
C3 C2 C1 119.8(5) . . ?
C3 C2 H2 120.1 . . ?
C1 C2 H2 120.1 . . ?
C2 C3 C4 118.5(5) . . ?
C2 C3 H3 120.8 . . ?
C4 C3 H3 120.8 . . ?
C5 C4 C3 118.8(5) . . ?
C5 C4 H4 120.6 . . ?
C3 C4 H4 120.6 . . ?
N1 C5 C4 122.6(4) . . ?
N1 C5 C6 118.1(4) . . ?
C4 C5 C6 119.3(4) . . ?
N2 C6 C5 121.2(4) . . ?
N2 C6 H6A 107.0 . . ?
C5 C6 H6A 107.0 . . ?
N2 C6 H6B 107.0 . . ?
C5 C6 H6B 107.0 . . ?
H6A C6 H6B 106.8 . . ?
C14 C7 C8 120.8(4) . . ?
C14 C7 N2 119.9(4) . . ?
C8 C7 N2 119.3(4) . . ?
C10 C8 C7 116.9(4) . . ?
C10 C8 C9 121.0(4) . . ?
C7 C8 C9 122.0(4) . . ?
C8 C9 H9A 109.5 . . ?
C8 C9 H9B 109.5 . . ?
H9A C9 H9B 109.5 . . ?
C8 C9 H9C 109.5 . . ?
H9A C9 H9C 109.5 . . ?
H9B C9 H9C 109.5 . . ?
C11 C10 C8 123.2(4) . . ?
C11 C10 H10 118.4 . . ?
C8 C10 H10 118.4 . . ?
C10 C11 C13 118.5(4) . . ?
C10 C11 C12 120.6(5) . . ?
C13 C11 C12 120.8(5) . . ?
C11 C12 H12A 109.5 . . ?
C11 C12 H12B 109.5 . . ?
H12A C12 H12B 109.5 . . ?
C11 C12 H12C 109.5 . . ?
H12A C12 H12C 109.5 . . ?
H12B C12 H12C 109.5 . . ?
C14 C13 C11 120.3(5) . . ?
C14 C13 H13 119.9 . . ?
C11 C13 H13 119.9 . . ?
C13 C14 C7 120.3(5) . . ?
C13 C14 H14 119.9 . . ?
C7 C14 H14 119.9 . . ?
C5 N1 C1 118.3(4) . . ?
C5 N1 Hg1 112.4(3) . . ?
C1 N1 Hg1 128.8(3) . . ?
C6 N2 C7 118.2(4) . . ?
C6 N2 Hg1 114.7(3) . . ?
C7 N2 Hg1 125.4(3) . . ?
O1 N3 O3 123.5(5) . . ?
O1 N3 O2 114.3(5) . . ?
O3 N3 O2 122.2(6) . . ?
N3 O1 Hg1 111.8(4) . . ?
N2 Hg1 N2 180.00(17) . 3_655 ?
N2 Hg1 N1 107.52(13) . 3_655 ?
N2 Hg1 N1 72.48(13) 3_655 3_655 ?
N2 Hg1 N1 72.48(13) . . ?
N2 Hg1 N1 107.52(13) 3_655 . ?
N1 Hg1 N1 180.0(2) 3_655 . ?
N2 Hg1 O1 86.10(18) . . ?
N2 Hg1 O1 93.90(18) 3_655 . ?
N1 Hg1 O1 69.42(14) 3_655 . ?
N1 Hg1 O1 110.58(14) . . ?
N2 Hg1 O1 93.90(18) . 3_655 ?
N2 Hg1 O1 86.10(18) 3_655 3_655 ?
N1 Hg1 O1 110.58(14) 3_655 3_655 ?
N1 Hg1 O1 69.42(14) . 3_655 ?
O1 Hg1 O1 180.0(2) . 3_655 ?

loop_
_geom_bond_atom_site_label_1
_geom_bond_atom_site_label_2
_geom_bond_distance
_geom_bond_site_symmetry_2
_geom_bond_publ_flag
C1 N1 1.345(6) . ?
C1 C2 1.380(8) . ?
C1 H1 0.9300 . ?
C2 C3 1.356(8) . ?
C2 H2 0.9300 . ?
C3 C4 1.392(7) . ?
C3 H3 0.9300 . ?
C4 C5 1.384(6) . ?
C4 H4 0.9300 . ?
C5 N1 1.323(6) . ?
C5 C6 1.471(6) . ?
C6 N2 1.283(5) . ?
C6 H6A 0.9700 . ?
C6 H6B 0.9700 . ?
C7 C14 1.394(6) . ?
C7 C8 1.400(6) . ?
C7 N2 1.434(5) . ?
C8 C10 1.391(7) . ?
C8 C9 1.508(6) . ?
C9 H9A 0.9600 . ?
C9 H9B 0.9600 . ?
C9 H9C 0.9600 . ?
C10 C11 1.385(7) . ?
C10 H10 0.9300 . ?
C11 C13 1.386(7) . ?
C11 C12 1.524(7) . ?
C12 H12A 0.9600 . ?
C12 H12B 0.9600 . ?
C12 H12C 0.9600 . ?
C13 C14 1.382(7) . ?
C13 H13 0.9300 . ?
C14 H14 0.9300 . ?
N1 Hg1 2.384(4) . ?
N2 Hg1 2.301(3) . ?
N3 O1 1.202(6) . ?
N3 O3 1.205(5) . ?
N3 O2 1.216(6) . ?
O1 Hg1 2.637(5) . ?
Hg1 N2 2.301(3) 3_655 ?
Hg1 N1 2.384(4) 3_655 ?
Hg1 O1 2.637(5) 3_655 ?

loop_
_geom_torsion_atom_site_label_1
_geom_torsion_atom_site_label_2
_geom_torsion_atom_site_label_3
_geom_torsion_atom_site_label_4
_geom_torsion
_geom_torsion_site_symmetry_1
_geom_torsion_site_symmetry_2
_geom_torsion_site_symmetry_3
_geom_torsion_site_symmetry_4
_geom_torsion_publ_flag
N1 C1 C2 C3 2.0(9) . . . . ?
C1 C2 C3 C4 -0.7(9) . . . . ?
C2 C3 C4 C5 0.0(9) . . . . ?
C3 C4 C5 N1 -0.5(8) . . . . ?
C3 C4 C5 C6 179.2(5) . . . . ?
N1 C5 C6 N2 12.3(7) . . . . ?
C4 C5 C6 N2 -167.4(5) . . . . ?
C14 C7 C8 C10 -3.2(7) . . . . ?
N2 C7 C8 C10 178.0(4) . . . . ?
C14 C7 C8 C9 180.0(4) . . . . ?
N2 C7 C8 C9 1.1(7) . . . . ?
C7 C8 C10 C11 1.8(8) . . . . ?
C9 C8 C10 C11 178.7(5) . . . . ?
C8 C10 C11 C13 1.0(8) . . . . ?
C8 C10 C11 C12 -175.4(6) . . . . ?
C10 C11 C13 C14 -2.6(8) . . . . ?
C12 C11 C13 C14 173.8(5) . . . . ?
C11 C13 C14 C7 1.3(8) . . . . ?
C8 C7 C14 C13 1.7(7) . . . . ?
N2 C7 C14 C13 -179.5(4) . . . . ?
C4 C5 N1 C1 1.7(7) . . . . ?
C6 C5 N1 C1 -178.0(4) . . . . ?
C4 C5 N1 Hg1 174.2(4) . . . . ?
C6 C5 N1 Hg1 -5.6(5) . . . . ?
C2 C1 N1 C5 -2.5(8) . . . . ?
C2 C1 N1 Hg1 -173.5(4) . . . . ?
C5 C6 N2 C7 -177.9(4) . . . . ?
C5 C6 N2 Hg1 -11.9(6) . . . . ?
C14 C7 N2 C6 56.4(6) . . . . ?
C8 C7 N2 C6 -124.8(5) . . . . ?
C14 C7 N2 Hg1 -107.9(4) . . . . ?
C8 C7 N2 Hg1 70.9(5) . . . . ?
O3 N3 O1 Hg1 -166.0(4) . . . . ?
O2 N3 O1 Hg1 13.1(7) . . . . ?
C6 N2 Hg1 N2 120(6) . . . 3_655 ?
C7 N2 Hg1 N2 -75(6) . . . 3_655 ?
C6 N2 Hg1 N1 -173.7(3) . . . 3_655 ?
C7 N2 Hg1 N1 -8.9(4) . . . 3_655 ?
C6 N2 Hg1 N1 6.3(3) . . . . ?
C7 N2 Hg1 N1 171.1(4) . . . . ?
C6 N2 Hg1 O1 -106.7(3) . . . . ?
C7 N2 Hg1 O1 58.1(4) . . . . ?
C6 N2 Hg1 O1 73.3(3) . . . 3_655 ?
C7 N2 Hg1 O1 -121.9(4) . . . 3_655 ?
C5 N1 Hg1 N2 0.0(3) . . . . ?
C1 N1 Hg1 N2 171.4(4) . . . . ?
C5 N1 Hg1 N2 180.0(3) . . . 3_655 ?
C1 N1 Hg1 N2 -8.6(4) . . . 3_655 ?
C5 N1 Hg1 N1 -162(100) . . . 3_655 ?
C1 N1 Hg1 N1 9(100) . . . 3_655 ?
C5 N1 Hg1 O1 78.7(3) . . . . ?
C1 N1 Hg1 O1 -109.8(5) . . . . ?
C5 N1 Hg1 O1 -101.3(3) . . . 3_655 ?
C1 N1 Hg1 O1 70.2(5) . . . 3_655 ?
N3 O1 Hg1 N2 62.0(5) . . . . ?
N3 O1 Hg1 N2 -118.0(5) . . . 3_655 ?
N3 O1 Hg1 N1 172.4(6) . . . 3_655 ?
N3 O1 Hg1 N1 -7.6(6) . . . . ?
N3 O1 Hg1 O1 -151(57) . . . 3_655 ?
